data_4030074
loop_
_publ_author_name
'Ramsaywack, Sharwatie'
'Karaca, Sila'
'Gholami, Mojtaba'
'Murray, Adrian H.'
'Hampel, Frank'
'McDonald, Robert'
'Elmaci, Nuran'
'L\"uthi, Hans Peter'
'Tykwinski, Rik R.'

_publ_section_title
;
 Donor- and/or Acceptor-Substituted Expanded Radialenes: Theory,
 Synthesis, and Properties.
;
_journal_issue 21
_journal_name_full 'The Journal of organic chemistry'
_journal_page_first 10013
_journal_paper_doi 10.1021/jo5016085
_journal_volume 79
_journal_year 2014
_chemical_formula_moiety 'C90 H98 N2 Si2'
_chemical_formula_sum 'C90 H98 N2 Si2'
_chemical_formula_weight 1263.88
_chemical_name_systematic
; 

 ? 

;
_space_group_IT_number 4
_symmetry_cell_setting monoclinic
_symmetry_space_group_name_Hall 'P 2yb'
_symmetry_space_group_name_H-M 'P 1 21 1'
_atom_sites_solution_hydrogens geom
_atom_sites_solution_primary direct
_atom_sites_solution_secondary difmap
_audit_creation_method SHELXL-97
_cell_angle_alpha 90.00
_cell_angle_beta 97.6003(7)
_cell_angle_gamma 90.00
_cell_formula_units_Z 2
_cell_length_a 13.9906(7)
_cell_length_b 13.3080(6)
_cell_length_c 20.9613(10)
_cell_measurement_reflns_used 9931
_cell_measurement_temperature 173(2)
_cell_measurement_theta_max 25.19
_cell_measurement_theta_min 2.25
_cell_volume 3868.4(3)
_computing_cell_refinement 'Bruker SAINT'
_computing_data_collection 'Bruker APEX2'
_computing_data_reduction 'Bruker SAINT'
_computing_molecular_graphics 'Bruker SHELXTL'
_computing_publication_material 'Bruker SHELXTL'
_computing_structure_refinement 'SHELXL-97 (Sheldrick, 2008)'
_computing_structure_solution 'SHELXD (Schneider & Sheldrick, 2002)'
_diffrn_ambient_temperature 173(2)
_diffrn_measured_fraction_theta_full 0.999
_diffrn_measured_fraction_theta_max 0.999
_diffrn_measurement_device_type 'Bruker APEX-II CCD'
_diffrn_measurement_method '\w scans'
_diffrn_radiation_monochromator graphite
_diffrn_radiation_source 'fine-focus sealed tube'
_diffrn_radiation_type MoK\a
_diffrn_radiation_wavelength 0.71073
_diffrn_reflns_av_R_equivalents 0.0291
_diffrn_reflns_av_sigmaI/netI 0.0411
_diffrn_reflns_limit_h_max 17
_diffrn_reflns_limit_h_min -17
_diffrn_reflns_limit_k_max 16
_diffrn_reflns_limit_k_min -16
_diffrn_reflns_limit_l_max 25
_diffrn_reflns_limit_l_min -25
_diffrn_reflns_number 29032
_diffrn_reflns_theta_full 25.72
_diffrn_reflns_theta_max 25.72
_diffrn_reflns_theta_min 0.98
_exptl_absorpt_coefficient_mu 0.091
_exptl_absorpt_correction_T_max 0.9889
_exptl_absorpt_correction_T_min 0.9388
_exptl_absorpt_correction_type integration
_exptl_absorpt_process_details 'SADABS (Sheldrick, 2008)'
_exptl_crystal_colour orange
_exptl_crystal_density_diffrn 1.085
_exptl_crystal_density_method 'not measured'
_exptl_crystal_description rod
_exptl_crystal_F_000 1360
_exptl_crystal_size_max 0.70
_exptl_crystal_size_mid 0.13
_exptl_crystal_size_min 0.12
_refine_diff_density_max 0.196
_refine_diff_density_min -0.155
_refine_diff_density_rms 0.028
_refine_ls_abs_structure_details 'Flack H D (1983), Acta Cryst. A39, 876-881'
_refine_ls_abs_structure_Flack 0.03(7)
_refine_ls_extinction_method none
_refine_ls_goodness_of_fit_ref 1.016
_refine_ls_hydrogen_treatment constr
_refine_ls_matrix_type full
_refine_ls_number_parameters 938
_refine_ls_number_reflns 14740
_refine_ls_number_restraints 6
_refine_ls_restrained_S_all 1.016
_refine_ls_R_factor_all 0.0485
_refine_ls_R_factor_gt 0.0362
_refine_ls_shift/su_max 0.001
_refine_ls_shift/su_mean 0.000
_refine_ls_structure_factor_coef Fsqd
_refine_ls_weighting_details 'calc w=1/[\s^2^(Fo^2^)+(0.0409P)^2^+0.2274P] where P=(Fo^2^+2Fc^2^)/3'
_refine_ls_weighting_scheme calc
_refine_ls_wR_factor_gt 0.0782
_refine_ls_wR_factor_ref 0.0841
_reflns_number_gt 12506
_reflns_number_total 14740
_reflns_threshold_expression I>2\s(I)
_cod_data_source_file jo5016085_si_002.cif
_cod_data_source_block rrt0922
_cod_depositor_comments
;
The following automatic conversions were performed:

'_symmetry_cell_setting' value 'Monoclinic' changed to 'monoclinic'
according to
/home/saulius/struct/COD-crude-data--automatic-downloads/rss-feeds/ACS/lib/dictionaries/cif_core.dic
dictionary named 'cif_core.dic' version 2.4.2 from 2011-04-26.

Automatic conversion script
Id: cif_fix_values 2827 2014-09-09 07:05:25Z andrius 

 Adding full bibliography for 4030074--4030075.cif.
;
_cod_original_sg_symbol_H-M 'P 21'
_cod_database_code 4030074

loop_
_symmetry_equiv_pos_as_xyz
'x, y, z'
'-x, y+1/2, -z'

loop_
_atom_site_label
_atom_site_type_symbol
_atom_site_fract_x
_atom_site_fract_y
_atom_site_fract_z
_atom_site_U_iso_or_equiv
_atom_site_adp_type
_atom_site_occupancy
_atom_site_symmetry_multiplicity
_atom_site_calc_flag
_atom_site_refinement_flags
_atom_site_disorder_assembly
_atom_site_disorder_group
Si1 Si 0.50139(3) 0.10490(4) -0.18840(2) 0.03232(12) Uani 1 1 d . . .
Si2A Si -0.02271(9) -0.00395(9) -0.21604(6) 0.0331(3) Uani 0.60 1 d PD A 1
Si2B Si 0.00606(13) -0.03753(15) -0.23158(9) 0.0353(4) Uani 0.40 1 d PD A 2
N1 N 0.71811(11) 0.31168(12) 0.51513(8) 0.0384(4) Uani 1 1 d . . .
N2 N -0.25172(10) -0.09271(11) 0.46984(7) 0.0318(3) Uani 1 1 d . . .
C1 C 0.39327(11) 0.08544(13) 0.07187(8) 0.0268(4) Uani 1 1 d . . .
C2 C 0.33530(12) 0.05962(13) 0.02752(8) 0.0257(4) Uani 1 1 d . . .
C3 C 0.25473(11) 0.02883(13) -0.01735(8) 0.0246(4) Uani 1 1 d . . .
C4 C 0.17591(11) -0.00854(13) 0.01266(8) 0.0265(4) Uani 1 1 d . . .
C5 C 0.11740(12) -0.03826(13) 0.04539(8) 0.0261(4) Uani 1 1 d . . .
C6 C 0.05742(11) -0.05804(13) 0.09455(8) 0.0248(4) Uani 1 1 d . . .
C7 C 0.10300(12) -0.01954(13) 0.15542(8) 0.0263(4) Uani 1 1 d . . .
C8 C 0.15567(11) 0.01588(13) 0.19952(8) 0.0268(4) Uani 1 1 d . . .
C9 C 0.23095(11) 0.06221(13) 0.24232(8) 0.0250(4) Uani 1 1 d . . .
C10 C 0.31593(12) 0.08052(13) 0.21336(8) 0.0270(4) Uani 1 1 d . . .
C11 C 0.38166(11) 0.09206(14) 0.18253(8) 0.0275(4) Uani 1 1 d . . .
C12 C 0.44444(11) 0.10749(13) 0.13446(8) 0.0256(4) Uani 1 1 d . . .
C13 C 0.40158(13) 0.08716(15) -0.14054(8) 0.0355(4) Uani 1 1 d . . .
C14 C 0.33559(12) 0.06619(14) -0.11147(8) 0.0304(4) Uani 1 1 d . . .
C15 C 0.25279(12) 0.03581(13) -0.08297(8) 0.0270(4) Uani 1 1 d . . .
C16 C 0.16844(13) 0.01372(14) -0.12671(8) 0.0314(4) Uani 1 1 d . A .
C17 C 0.09890(14) 0.00148(17) -0.16613(9) 0.0419(5) Uani 1 1 d . . .
C18 C 0.55818(14) 0.23022(16) -0.16696(11) 0.0441(5) Uani 1 1 d . . .
H18 H 0.5864 0.2253 -0.1207 0.053 Uiso 1 1 calc R . .
C19 C 0.48597(19) 0.31596(19) -0.17065(17) 0.0837(9) Uani 1 1 d . . .
H19A H 0.5200 0.3791 -0.1590 0.100 Uiso 1 1 calc R . .
H19B H 0.4391 0.3031 -0.1408 0.100 Uiso 1 1 calc R . .
H19C H 0.4523 0.3210 -0.2146 0.100 Uiso 1 1 calc R . .
C20 C 0.6413(2) 0.2559(3) -0.20351(19) 0.1117(13) Uani 1 1 d . . .
H20A H 0.6672 0.3220 -0.1898 0.134 Uiso 1 1 calc R . .
H20B H 0.6185 0.2572 -0.2498 0.134 Uiso 1 1 calc R . .
H20C H 0.6920 0.2051 -0.1946 0.134 Uiso 1 1 calc R . .
C21 C 0.44520(15) 0.09938(18) -0.27563(9) 0.0455(5) Uani 1 1 d . . .
H21 H 0.4189 0.1680 -0.2867 0.055 Uiso 1 1 calc R . .
C22 C 0.36069(17) 0.0274(2) -0.28852(10) 0.0633(7) Uani 1 1 d . . .
H22A H 0.3356 0.0287 -0.3344 0.076 Uiso 1 1 calc R . .
H22B H 0.3098 0.0479 -0.2633 0.076 Uiso 1 1 calc R . .
H22C H 0.3821 -0.0408 -0.2761 0.076 Uiso 1 1 calc R . .
C23 C 0.51961(19) 0.0782(2) -0.32174(11) 0.0672(7) Uani 1 1 d . . .
H23A H 0.4871 0.0760 -0.3661 0.081 Uiso 1 1 calc R . .
H23B H 0.5509 0.0134 -0.3108 0.081 Uiso 1 1 calc R . .
H23C H 0.5683 0.1315 -0.3177 0.081 Uiso 1 1 calc R . .
C24 C 0.58932(15) 0.00082(16) -0.16401(11) 0.0483(5) Uani 1 1 d . . .
H24 H 0.6482 0.0133 -0.1852 0.058 Uiso 1 1 calc R . .
C25 C 0.6198(2) 0.0036(2) -0.09056(13) 0.0776(9) Uani 1 1 d . . .
H25A H 0.6657 -0.0508 -0.0781 0.093 Uiso 1 1 calc R . .
H25B H 0.5628 -0.0049 -0.0685 0.093 Uiso 1 1 calc R . .
H25C H 0.6503 0.0684 -0.0785 0.093 Uiso 1 1 calc R . .
C26 C 0.55180(19) -0.10350(18) -0.18374(12) 0.0610(6) Uani 1 1 d . . .
H26A H 0.6014 -0.1536 -0.1695 0.073 Uiso 1 1 calc R . .
H26B H 0.5362 -0.1065 -0.2307 0.073 Uiso 1 1 calc R . .
H26C H 0.4937 -0.1175 -0.1638 0.073 Uiso 1 1 calc R . .
C27A C -0.1093(3) 0.0794(3) -0.1784(2) 0.0545(10) Uani 0.60 1 d P A 1
H27A H -0.1758 0.0630 -0.1997 0.065 Uiso 0.60 1 calc PR A 1
C28A C -0.1063(5) 0.0555(5) -0.1069(3) 0.0907(19) Uani 0.60 1 d P A 1
H28A H -0.1518 0.0992 -0.0882 0.109 Uiso 0.60 1 calc PR A 1
H28B H -0.0410 0.0671 -0.0848 0.109 Uiso 0.60 1 calc PR A 1
H28C H -0.1242 -0.0149 -0.1016 0.109 Uiso 0.60 1 calc PR A 1
C29A C -0.0946(3) 0.1924(3) -0.1864(3) 0.0791(14) Uani 0.60 1 d P A 1
H29A H -0.1423 0.2293 -0.1653 0.095 Uiso 0.60 1 calc PR A 1
H29B H -0.1025 0.2093 -0.2323 0.095 Uiso 0.60 1 calc PR A 1
H29C H -0.0295 0.2110 -0.1668 0.095 Uiso 0.60 1 calc PR A 1
C30A C -0.0656(3) -0.1371(3) -0.20998(17) 0.0433(8) Uani 0.60 1 d P A 1
H30A H -0.0764 -0.1451 -0.1641 0.052 Uiso 0.60 1 calc PR A 1
C31A C -0.1635(3) -0.1563(3) -0.2488(2) 0.0634(12) Uani 0.60 1 d P A 1
H31A H -0.1817 -0.2267 -0.2439 0.076 Uiso 0.60 1 calc PR A 1
H31B H -0.1602 -0.1419 -0.2943 0.076 Uiso 0.60 1 calc PR A 1
H31C H -0.2118 -0.1126 -0.2331 0.076 Uiso 0.60 1 calc PR A 1
C32A C 0.0068(4) -0.2205(4) -0.2213(2) 0.0621(12) Uani 0.60 1 d P A 1
H32A H -0.0232 -0.2863 -0.2172 0.075 Uiso 0.60 1 calc PR A 1
H32B H 0.0643 -0.2146 -0.1893 0.075 Uiso 0.60 1 calc PR A 1
H32C H 0.0253 -0.2136 -0.2646 0.075 Uiso 0.60 1 calc PR A 1
C33A C -0.0083(9) 0.0382(6) -0.2999(3) 0.054(2) Uani 0.60 1 d PD A 1
H33A H -0.0742 0.0584 -0.3202 0.065 Uiso 0.60 1 calc PR A 1
C34A C 0.0546(6) 0.1313(5) -0.3023(3) 0.079(2) Uani 0.60 1 d PD A 1
H34A H 0.0620 0.1465 -0.3472 0.095 Uiso 0.60 1 calc PR A 1
H34B H 0.1182 0.1189 -0.2779 0.095 Uiso 0.60 1 calc PR A 1
H34C H 0.0242 0.1885 -0.2835 0.095 Uiso 0.60 1 calc PR A 1
C35A C 0.0242(4) -0.0427(4) -0.3429(2) 0.0817(15) Uani 0.60 1 d PD A 1
H35A H 0.0303 -0.0142 -0.3852 0.098 Uiso 0.60 1 calc PR A 1
H35B H -0.0233 -0.0972 -0.3476 0.098 Uiso 0.60 1 calc PR A 1
H35C H 0.0868 -0.0692 -0.3236 0.098 Uiso 0.60 1 calc PR A 1
C27B C 0.0481(4) -0.1511(4) -0.2724(2) 0.0446(12) Uani 0.40 1 d P A 2
H27B H 0.1150 -0.1351 -0.2811 0.054 Uiso 0.40 1 calc PR A 2
C28B C 0.0575(5) -0.2435(6) -0.2292(4) 0.070(2) Uani 0.40 1 d P A 2
H28D H 0.0795 -0.3007 -0.2529 0.084 Uiso 0.40 1 calc PR A 2
H28E H -0.0053 -0.2592 -0.2157 0.084 Uiso 0.40 1 calc PR A 2
H28F H 0.1044 -0.2301 -0.1911 0.084 Uiso 0.40 1 calc PR A 2
C29B C -0.0092(5) -0.1750(5) -0.3383(3) 0.0685(18) Uani 0.40 1 d P A 2
H29D H 0.0171 -0.2356 -0.3560 0.082 Uiso 0.40 1 calc PR A 2
H29E H -0.0043 -0.1184 -0.3676 0.082 Uiso 0.40 1 calc PR A 2
H29F H -0.0771 -0.1862 -0.3333 0.082 Uiso 0.40 1 calc PR A 2
C30B C -0.1001(4) -0.0645(5) -0.1887(3) 0.0471(13) Uani 0.40 1 d P A 2
H30B H -0.0847 -0.1285 -0.1645 0.057 Uiso 0.40 1 calc PR A 2
C31B C -0.1933(4) -0.0854(8) -0.2358(4) 0.082(2) Uani 0.40 1 d P A 2
H31D H -0.2462 -0.1014 -0.2112 0.098 Uiso 0.40 1 calc PR A 2
H31E H -0.1824 -0.1422 -0.2636 0.098 Uiso 0.40 1 calc PR A 2
H31F H -0.2100 -0.0256 -0.2622 0.098 Uiso 0.40 1 calc PR A 2
C32B C -0.1212(5) 0.0135(7) -0.1383(4) 0.066(2) Uani 0.40 1 d P A 2
H32D H -0.1775 -0.0078 -0.1185 0.079 Uiso 0.40 1 calc PR A 2
H32E H -0.1343 0.0788 -0.1593 0.079 Uiso 0.40 1 calc PR A 2
H32F H -0.0652 0.0193 -0.1051 0.079 Uiso 0.40 1 calc PR A 2
C33B C -0.0115(12) 0.0711(7) -0.2897(5) 0.043(3) Uani 0.40 1 d PD A 2
H33B H -0.0652 0.0534 -0.3242 0.052 Uiso 0.40 1 calc PR A 2
C34B C 0.0793(9) 0.0896(8) -0.3218(5) 0.078(3) Uani 0.40 1 d PD A 2
H34D H 0.0666 0.1430 -0.3540 0.094 Uiso 0.40 1 calc PR A 2
H34E H 0.0968 0.0277 -0.3428 0.094 Uiso 0.40 1 calc PR A 2
H34F H 0.1325 0.1099 -0.2891 0.094 Uiso 0.40 1 calc PR A 2
C35B C -0.0390(4) 0.1699(5) -0.2579(3) 0.0621(16) Uani 0.40 1 d PD A 2
H35D H -0.0479 0.2233 -0.2903 0.074 Uiso 0.40 1 calc PR A 2
H35E H 0.0126 0.1889 -0.2238 0.074 Uiso 0.40 1 calc PR A 2
H35F H -0.0991 0.1601 -0.2394 0.074 Uiso 0.40 1 calc PR A 2
C36 C 0.37135(13) 0.17342(14) 0.37377(8) 0.0303(4) Uani 1 1 d . . .
C37 C 0.30172(12) 0.13744(14) 0.34274(8) 0.0283(4) Uani 1 1 d . . .
C38 C 0.22309(11) 0.08870(13) 0.30480(8) 0.0256(4) Uani 1 1 d . . .
C39 C 0.13908(12) 0.06802(14) 0.33323(8) 0.0286(4) Uani 1 1 d . . .
C40 C 0.06952(12) 0.04815(14) 0.35920(8) 0.0307(4) Uani 1 1 d . . .
C41 C 0.45683(12) 0.21247(13) 0.41013(8) 0.0281(4) Uani 1 1 d . . .
C42 C 0.51725(13) 0.27790(15) 0.38332(9) 0.0355(4) Uani 1 1 d . . .
H42 H 0.5003 0.2991 0.3400 0.043 Uiso 1 1 calc R . .
C43 C 0.60102(13) 0.31311(15) 0.41759(9) 0.0346(4) Uani 1 1 d . . .
H43 H 0.6397 0.3593 0.3978 0.042 Uiso 1 1 calc R . .
C44 C 0.63081(12) 0.28228(13) 0.48131(9) 0.0308(4) Uani 1 1 d . . .
C45 C 0.56835(13) 0.21710(14) 0.50817(9) 0.0331(4) Uani 1 1 d . . .
H45 H 0.5849 0.1953 0.5514 0.040 Uiso 1 1 calc R . .
C46 C 0.48414(12) 0.18395(14) 0.47396(8) 0.0304(4) Uani 1 1 d . . .
H46 H 0.4434 0.1405 0.4942 0.036 Uiso 1 1 calc R . .
C47 C 0.79124(14) 0.35795(16) 0.47987(11) 0.0461(5) Uani 1 1 d . . .
H47 H 0.7780 0.3338 0.4344 0.055 Uiso 1 1 calc R . .
C48 C 0.78354(17) 0.47160(17) 0.47777(11) 0.0539(6) Uani 1 1 d . . .
H48A H 0.7175 0.4910 0.4609 0.065 Uiso 1 1 calc R . .
H48B H 0.8282 0.4985 0.4498 0.065 Uiso 1 1 calc R . .
H48C H 0.7999 0.4987 0.5213 0.065 Uiso 1 1 calc R . .
C49 C 0.89236(15) 0.3234(2) 0.50578(14) 0.0668(7) Uani 1 1 d . . .
H49A H 0.8945 0.2498 0.5064 0.080 Uiso 1 1 calc R . .
H49B H 0.9097 0.3491 0.5496 0.080 Uiso 1 1 calc R . .
H49C H 0.9381 0.3490 0.4781 0.080 Uiso 1 1 calc R . .
C50 C 0.72951(15) 0.32991(16) 0.58520(10) 0.0459(5) Uani 1 1 d . . .
H50 H 0.7843 0.3783 0.5939 0.055 Uiso 1 1 calc R . .
C51 C 0.76110(18) 0.2365(2) 0.62433(12) 0.0702(8) Uani 1 1 d . . .
H51A H 0.8163 0.2057 0.6075 0.084 Uiso 1 1 calc R . .
H51B H 0.7077 0.1883 0.6212 0.084 Uiso 1 1 calc R . .
H51C H 0.7796 0.2552 0.6695 0.084 Uiso 1 1 calc R . .
C52 C 0.64440(17) 0.38143(19) 0.60863(11) 0.0567(6) Uani 1 1 d . . .
H52A H 0.6267 0.4409 0.5821 0.068 Uiso 1 1 calc R . .
H52B H 0.6617 0.4018 0.6536 0.068 Uiso 1 1 calc R . .
H52C H 0.5896 0.3349 0.6054 0.068 Uiso 1 1 calc R . .
C53 C -0.01255(12) 0.01646(14) 0.38747(8) 0.0305(4) Uani 1 1 d . . .
C54 C -0.06300(13) -0.06870(15) 0.36396(9) 0.0352(4) Uani 1 1 d . . .
H54 H -0.0437 -0.1031 0.3281 0.042 Uiso 1 1 calc R . .
C55 C -0.13965(13) -0.10396(15) 0.39128(9) 0.0352(4) Uani 1 1 d . . .
H55 H -0.1720 -0.1627 0.3740 0.042 Uiso 1 1 calc R . .
C56 C -0.17220(12) -0.05614(14) 0.44410(8) 0.0287(4) Uani 1 1 d . . .
C57 C -0.12105(13) 0.02922(14) 0.46779(9) 0.0334(4) Uani 1 1 d . . .
H57 H -0.1401 0.0635 0.5038 0.040 Uiso 1 1 calc R . .
C58 C -0.04344(12) 0.06485(14) 0.44007(8) 0.0337(4) Uani 1 1 d . . .
H58 H -0.0106 0.1234 0.4571 0.040 Uiso 1 1 calc R . .
C59 C -0.26714(14) -0.20245(15) 0.47415(10) 0.0390(5) Uani 1 1 d . . .
H59 H -0.3092 -0.2112 0.5088 0.047 Uiso 1 1 calc R . .
C60 C -0.32412(17) -0.2476(2) 0.41385(11) 0.0602(7) Uani 1 1 d . . .
H60A H -0.3823 -0.2075 0.4013 0.072 Uiso 1 1 calc R . .
H60B H -0.3425 -0.3167 0.4227 0.072 Uiso 1 1 calc R . .
H60C H -0.2842 -0.2475 0.3788 0.072 Uiso 1 1 calc R . .
C61 C -0.17527(16) -0.25979(17) 0.49731(12) 0.0559(6) Uani 1 1 d . . .
H61A H -0.1419 -0.2274 0.5360 0.067 Uiso 1 1 calc R . .
H61B H -0.1332 -0.2599 0.4635 0.067 Uiso 1 1 calc R . .
H61C H -0.1914 -0.3291 0.5074 0.067 Uiso 1 1 calc R . .
C62 C -0.29879(13) -0.03126(15) 0.51499(9) 0.0355(4) Uani 1 1 d . . .
H62 H -0.2856 0.0407 0.5055 0.043 Uiso 1 1 calc R . .
C63 C -0.40779(14) -0.04548(16) 0.50349(11) 0.0465(5) Uani 1 1 d . . .
H63A H -0.4313 -0.0330 0.4580 0.056 Uiso 1 1 calc R . .
H63B H -0.4384 0.0019 0.5303 0.056 Uiso 1 1 calc R . .
H63C H -0.4237 -0.1144 0.5147 0.056 Uiso 1 1 calc R . .
C64 C -0.25903(16) -0.04975(18) 0.58497(9) 0.0499(5) Uani 1 1 d . . .
H64A H -0.1890 -0.0400 0.5909 0.060 Uiso 1 1 calc R . .
H64B H -0.2739 -0.1187 0.5968 0.060 Uiso 1 1 calc R . .
H64C H -0.2886 -0.0024 0.6124 0.060 Uiso 1 1 calc R . .
C65 C -0.02945(11) -0.10606(13) 0.08524(8) 0.0255(4) Uani 1 1 d . . .
C66 C -0.06301(12) -0.16164(13) 0.02530(8) 0.0282(4) Uani 1 1 d . . .
C67 C -0.00088(14) -0.22247(14) -0.00399(9) 0.0358(4) Uani 1 1 d . . .
H67 H 0.0657 -0.2240 0.0124 0.043 Uiso 1 1 calc R . .
C68 C -0.03456(16) -0.28077(16) -0.05665(10) 0.0451(5) Uani 1 1 d . . .
H68 H 0.0088 -0.3223 -0.0759 0.054 Uiso 1 1 calc R . .
C69 C -0.13086(16) -0.27904(15) -0.08138(10) 0.0459(5) Uani 1 1 d . . .
H69 H -0.1540 -0.3197 -0.1174 0.055 Uiso 1 1 calc R . .
C70 C -0.19310(15) -0.21833(15) -0.05369(9) 0.0414(5) Uani 1 1 d . . .
H70 H -0.2593 -0.2161 -0.0712 0.050 Uiso 1 1 calc R . .
C71 C -0.16024(13) -0.16029(14) -0.00046(9) 0.0348(4) Uani 1 1 d . . .
H71 H -0.2042 -0.1193 0.0187 0.042 Uiso 1 1 calc R . .
C72 C -0.09493(11) -0.10693(13) 0.13585(8) 0.0271(4) Uani 1 1 d . . .
C73 C -0.14705(12) -0.19365(15) 0.14577(9) 0.0332(4) Uani 1 1 d . . .
H73 H -0.1382 -0.2527 0.1217 0.040 Uiso 1 1 calc R . .
C74 C -0.21194(13) -0.19413(17) 0.19067(9) 0.0420(5) Uani 1 1 d . . .
H74 H -0.2468 -0.2535 0.1975 0.050 Uiso 1 1 calc R . .
C75 C -0.22546(14) -0.10903(18) 0.22500(9) 0.0440(5) Uani 1 1 d . . .
H75 H -0.2702 -0.1095 0.2554 0.053 Uiso 1 1 calc R . .
C76 C -0.17457(13) -0.02253(16) 0.21574(9) 0.0390(5) Uani 1 1 d . . .
H76 H -0.1844 0.0364 0.2396 0.047 Uiso 1 1 calc R . .
C77 C -0.10896(12) -0.02171(14) 0.17147(8) 0.0308(4) Uani 1 1 d . . .
H77 H -0.0735 0.0377 0.1656 0.037 Uiso 1 1 calc R . .
C78 C 0.53841(12) 0.13761(13) 0.14631(8) 0.0283(4) Uani 1 1 d . . .
C79 C 0.59082(12) 0.17122(15) 0.09322(8) 0.0319(4) Uani 1 1 d . . .
C80 C 0.55407(15) 0.24650(15) 0.05149(9) 0.0402(5) Uani 1 1 d . . .
H80 H 0.4907 0.2709 0.0533 0.048 Uiso 1 1 calc R . .
C81 C 0.60880(19) 0.28679(19) 0.00701(10) 0.0587(7) Uani 1 1 d . . .
H81 H 0.5835 0.3397 -0.0206 0.070 Uiso 1 1 calc R . .
C82 C 0.69953(19) 0.2499(2) 0.00309(12) 0.0676(8) Uani 1 1 d . . .
H82 H 0.7372 0.2776 -0.0271 0.081 Uiso 1 1 calc R . .
C83 C 0.73566(16) 0.1732(3) 0.04256(12) 0.0679(8) Uani 1 1 d . . .
H83 H 0.7976 0.1465 0.0387 0.081 Uiso 1 1 calc R . .
C84 C 0.68290(13) 0.13442(19) 0.08798(10) 0.0494(6) Uani 1 1 d . . .
H84 H 0.7094 0.0823 0.1159 0.059 Uiso 1 1 calc R . .
C85 C 0.59276(12) 0.14178(15) 0.21197(8) 0.0314(4) Uani 1 1 d . . .
C86 C 0.66307(13) 0.21547(16) 0.22791(10) 0.0408(5) Uani 1 1 d . . .
H86 H 0.6730 0.2660 0.1975 0.049 Uiso 1 1 calc R . .
C87 C 0.71833(15) 0.21520(19) 0.28780(11) 0.0517(6) Uani 1 1 d . . .
H87 H 0.7652 0.2663 0.2983 0.062 Uiso 1 1 calc R . .
C88 C 0.70636(16) 0.1424(2) 0.33206(10) 0.0540(6) Uani 1 1 d . . .
H88 H 0.7458 0.1420 0.3726 0.065 Uiso 1 1 calc R . .
C89 C 0.63722(16) 0.07020(19) 0.31764(9) 0.0501(6) Uani 1 1 d . . .
H89 H 0.6284 0.0201 0.3486 0.060 Uiso 1 1 calc R . .
C90 C 0.57997(14) 0.06929(16) 0.25834(9) 0.0384(5) Uani 1 1 d . . .
H90 H 0.5318 0.0191 0.2492 0.046 Uiso 1 1 calc R . .

loop_
_atom_site_aniso_label
_atom_site_aniso_U_11
_atom_site_aniso_U_22
_atom_site_aniso_U_33
_atom_site_aniso_U_23
_atom_site_aniso_U_13
_atom_site_aniso_U_12
Si1 0.0257(2) 0.0402(3) 0.0318(3) 0.0064(2) 0.0063(2) -0.0012(2)
Si2A 0.0288(6) 0.0395(7) 0.0286(6) -0.0010(5) -0.0055(5) -0.0055(5)
Si2B 0.0284(9) 0.0471(12) 0.0292(9) -0.0042(8) -0.0002(7) 0.0005(7)
N1 0.0305(8) 0.0411(10) 0.0409(9) -0.0044(8) -0.0049(7) -0.0075(7)
N2 0.0297(8) 0.0307(8) 0.0369(9) -0.0009(7) 0.0117(7) -0.0039(6)
C1 0.0219(8) 0.0328(10) 0.0266(9) 0.0004(8) 0.0069(7) 0.0002(7)
C2 0.0223(8) 0.0311(9) 0.0248(9) 0.0007(7) 0.0070(7) -0.0008(7)
C3 0.0217(8) 0.0276(9) 0.0247(9) -0.0015(7) 0.0032(7) -0.0022(7)
C4 0.0243(9) 0.0317(10) 0.0223(8) -0.0050(7) -0.0019(7) -0.0017(7)
C5 0.0240(8) 0.0288(9) 0.0247(9) -0.0044(7) -0.0006(7) -0.0043(7)
C6 0.0239(8) 0.0281(9) 0.0224(8) -0.0002(7) 0.0031(7) -0.0012(7)
C7 0.0229(8) 0.0306(9) 0.0264(9) 0.0001(8) 0.0066(7) -0.0041(7)
C8 0.0245(9) 0.0342(10) 0.0225(9) 0.0007(8) 0.0057(7) -0.0031(8)
C9 0.0215(8) 0.0294(9) 0.0236(8) 0.0032(7) 0.0010(7) -0.0020(7)
C10 0.0250(9) 0.0332(10) 0.0216(8) -0.0021(7) -0.0019(7) -0.0025(7)
C11 0.0221(8) 0.0338(10) 0.0254(9) -0.0035(8) -0.0016(7) -0.0025(8)
C12 0.0223(8) 0.0305(9) 0.0235(8) -0.0021(7) 0.0014(7) 0.0002(8)
C13 0.0301(9) 0.0480(12) 0.0272(9) 0.0027(9) -0.0001(8) -0.0026(9)
C14 0.0287(9) 0.0408(11) 0.0209(9) 0.0000(8) 0.0002(7) -0.0011(8)
C15 0.0235(8) 0.0319(10) 0.0257(9) -0.0011(7) 0.0038(7) -0.0009(7)
C16 0.0314(10) 0.0401(11) 0.0235(9) -0.0006(8) 0.0070(8) -0.0032(8)
C17 0.0375(11) 0.0555(13) 0.0313(10) 0.0018(10) -0.0006(9) -0.0092(10)
C18 0.0348(11) 0.0439(13) 0.0531(13) 0.0080(10) 0.0044(9) -0.0021(9)
C19 0.0672(17) 0.0412(15) 0.135(3) -0.0008(16) -0.0140(17) 0.0062(13)
C20 0.091(2) 0.083(2) 0.175(4) -0.020(2) 0.069(2) -0.0467(19)
C21 0.0498(12) 0.0550(13) 0.0329(10) 0.0079(10) 0.0094(9) 0.0048(11)
C22 0.0617(15) 0.091(2) 0.0344(12) -0.0069(12) -0.0039(11) -0.0087(14)
C23 0.0799(17) 0.085(2) 0.0418(13) 0.0078(13) 0.0270(12) 0.0052(15)
C24 0.0349(11) 0.0435(13) 0.0654(14) 0.0034(11) 0.0022(10) 0.0035(9)
C25 0.0784(18) 0.0586(17) 0.0829(19) 0.0038(14) -0.0379(15) 0.0151(14)
C26 0.0717(16) 0.0435(13) 0.0637(16) 0.0052(11) -0.0056(13) 0.0022(12)
C27A 0.0305(18) 0.049(2) 0.082(3) -0.017(2) -0.0024(18) -0.0021(16)
C28A 0.122(5) 0.074(4) 0.088(4) -0.009(3) 0.060(4) 0.009(3)
C29A 0.064(3) 0.055(3) 0.111(4) -0.017(3) -0.016(3) 0.005(2)
C30A 0.049(2) 0.039(2) 0.0390(19) 0.0015(16) -0.0051(16) -0.0030(17)
C31A 0.060(3) 0.048(2) 0.077(3) -0.001(2) -0.012(2) -0.025(2)
C32A 0.069(3) 0.051(3) 0.064(3) -0.004(2) 0.002(3) 0.001(3)
C33A 0.052(3) 0.063(5) 0.044(3) 0.007(3) -0.007(3) -0.008(4)
C34A 0.091(5) 0.092(6) 0.052(4) 0.020(3) 0.000(3) -0.038(4)
C35A 0.085(3) 0.112(4) 0.051(3) 0.004(3) 0.020(2) 0.002(3)
C27B 0.043(3) 0.047(3) 0.045(3) -0.002(2) 0.008(2) 0.005(2)
C28B 0.060(5) 0.074(5) 0.082(5) 0.006(4) 0.030(4) 0.017(4)
C29B 0.081(5) 0.070(4) 0.055(4) -0.026(3) 0.007(3) -0.002(4)
C30B 0.034(3) 0.062(4) 0.045(3) 0.002(3) 0.008(2) 0.007(3)
C31B 0.032(3) 0.129(8) 0.087(5) -0.020(5) 0.019(3) -0.020(4)
C32B 0.056(4) 0.089(6) 0.053(5) -0.006(4) 0.011(4) 0.010(4)
C33B 0.034(4) 0.057(7) 0.035(4) 0.006(4) -0.006(3) -0.001(5)
C34B 0.094(7) 0.073(7) 0.073(7) 0.024(5) 0.032(5) -0.009(6)
C35B 0.063(4) 0.056(4) 0.061(4) 0.009(3) -0.014(3) 0.000(3)
C36 0.0283(9) 0.0350(10) 0.0279(9) -0.0043(8) 0.0053(8) 0.0004(8)
C37 0.0290(9) 0.0347(10) 0.0219(9) -0.0008(8) 0.0058(7) -0.0001(8)
C38 0.0215(8) 0.0316(10) 0.0232(8) 0.0012(7) 0.0006(6) -0.0008(7)
C39 0.0300(9) 0.0334(10) 0.0215(8) 0.0006(7) 0.0000(7) -0.0018(8)
C40 0.0271(9) 0.0392(11) 0.0258(9) 0.0019(8) 0.0031(8) -0.0002(8)
C41 0.0230(9) 0.0311(10) 0.0297(9) -0.0094(8) 0.0015(7) 0.0005(7)
C42 0.0379(10) 0.0433(11) 0.0252(9) -0.0041(8) 0.0040(8) -0.0034(9)
C43 0.0341(10) 0.0377(11) 0.0327(10) -0.0042(8) 0.0070(8) -0.0090(8)
C44 0.0263(9) 0.0286(10) 0.0364(10) -0.0068(8) 0.0003(8) 0.0013(8)
C45 0.0371(10) 0.0318(10) 0.0285(10) 0.0014(8) -0.0029(8) -0.0009(8)
C46 0.0279(9) 0.0305(10) 0.0325(10) -0.0030(8) 0.0031(8) -0.0022(8)
C47 0.0350(11) 0.0472(13) 0.0554(13) -0.0129(11) 0.0034(10) -0.0105(10)
C48 0.0567(14) 0.0520(14) 0.0519(13) -0.0011(11) 0.0029(11) -0.0146(11)
C49 0.0349(12) 0.0550(15) 0.110(2) -0.0202(15) 0.0085(13) -0.0093(11)
C50 0.0455(12) 0.0456(13) 0.0424(12) -0.0023(10) -0.0102(10) -0.0096(10)
C51 0.0606(15) 0.0738(18) 0.0681(17) 0.0205(14) -0.0217(13) -0.0103(13)
C52 0.0672(16) 0.0562(15) 0.0449(13) -0.0159(11) 0.0005(11) -0.0117(12)
C53 0.0255(9) 0.0378(10) 0.0284(9) 0.0046(8) 0.0044(7) 0.0000(8)
C54 0.0332(10) 0.0459(12) 0.0272(9) -0.0042(9) 0.0063(8) -0.0028(9)
C55 0.0327(10) 0.0414(11) 0.0315(10) -0.0056(9) 0.0049(8) -0.0085(9)
C56 0.0252(9) 0.0327(10) 0.0280(9) 0.0027(8) 0.0025(7) 0.0004(8)
C57 0.0328(10) 0.0378(11) 0.0312(10) -0.0033(8) 0.0101(8) -0.0032(8)
C58 0.0292(9) 0.0376(11) 0.0351(10) -0.0032(9) 0.0068(8) -0.0074(8)
C59 0.0410(11) 0.0341(11) 0.0443(11) -0.0046(9) 0.0152(9) -0.0090(9)
C60 0.0594(14) 0.0632(16) 0.0614(15) -0.0205(13) 0.0204(12) -0.0269(13)
C61 0.0607(15) 0.0381(12) 0.0723(16) 0.0118(11) 0.0214(12) 0.0070(11)
C62 0.0357(10) 0.0335(11) 0.0402(11) -0.0005(9) 0.0153(8) -0.0014(8)
C63 0.0376(11) 0.0408(12) 0.0649(14) 0.0069(11) 0.0209(10) 0.0018(9)
C64 0.0574(13) 0.0543(14) 0.0400(12) -0.0077(10) 0.0140(10) -0.0120(11)
C65 0.0230(9) 0.0268(9) 0.0264(9) 0.0015(7) 0.0023(7) -0.0007(7)
C66 0.0300(9) 0.0269(9) 0.0273(9) -0.0010(7) 0.0028(7) -0.0080(8)
C67 0.0321(9) 0.0357(11) 0.0399(10) -0.0073(9) 0.0058(8) -0.0046(8)
C68 0.0524(13) 0.0386(12) 0.0452(12) -0.0167(10) 0.0096(10) -0.0014(10)
C69 0.0630(14) 0.0351(11) 0.0367(11) -0.0085(9) -0.0043(10) -0.0116(10)
C70 0.0412(11) 0.0393(11) 0.0393(11) 0.0001(9) -0.0112(9) -0.0073(9)
C71 0.0326(10) 0.0344(10) 0.0357(10) -0.0043(8) -0.0019(8) -0.0016(8)
C72 0.0209(8) 0.0348(10) 0.0246(9) -0.0004(8) -0.0003(7) -0.0015(7)
C73 0.0282(9) 0.0352(10) 0.0358(10) 0.0005(8) 0.0025(8) -0.0040(8)
C74 0.0323(10) 0.0510(13) 0.0432(12) 0.0102(10) 0.0072(9) -0.0095(9)
C75 0.0307(11) 0.0685(16) 0.0347(11) 0.0045(11) 0.0109(9) 0.0001(10)
C76 0.0328(10) 0.0505(12) 0.0341(10) -0.0077(9) 0.0059(8) 0.0053(9)
C77 0.0245(9) 0.0354(10) 0.0317(10) -0.0015(8) 0.0010(7) 0.0002(8)
C78 0.0233(9) 0.0340(10) 0.0272(9) -0.0029(8) 0.0022(7) 0.0006(7)
C79 0.0225(9) 0.0443(11) 0.0281(9) -0.0064(8) 0.0004(7) -0.0116(8)
C80 0.0423(11) 0.0421(12) 0.0366(11) -0.0022(9) 0.0068(9) -0.0105(9)
C81 0.0778(18) 0.0583(15) 0.0407(13) 0.0036(11) 0.0104(12) -0.0279(13)
C82 0.0608(16) 0.100(2) 0.0450(14) -0.0052(15) 0.0189(12) -0.0475(16)
C83 0.0310(12) 0.124(3) 0.0504(15) -0.0048(16) 0.0119(11) -0.0202(14)
C84 0.0273(10) 0.0828(17) 0.0379(11) -0.0026(11) 0.0043(9) -0.0036(11)
C85 0.0200(8) 0.0442(11) 0.0292(10) -0.0067(8) -0.0001(7) 0.0059(8)
C86 0.0292(10) 0.0531(13) 0.0382(11) -0.0114(10) -0.0021(8) -0.0006(9)
C87 0.0336(11) 0.0671(16) 0.0508(13) -0.0240(12) -0.0079(10) 0.0013(11)
C88 0.0449(13) 0.0791(17) 0.0333(12) -0.0152(12) -0.0126(10) 0.0222(12)
C89 0.0525(13) 0.0673(16) 0.0285(10) 0.0030(10) -0.0017(9) 0.0225(12)
C90 0.0357(10) 0.0459(12) 0.0336(10) -0.0016(9) 0.0051(8) 0.0084(9)

loop_
_atom_type_symbol
_atom_type_description
_atom_type_scat_dispersion_real
_atom_type_scat_dispersion_imag
_atom_type_scat_source
C C 0.0033 0.0016 'International Tables Vol C Tables 4.2.6.8 and 6.1.1.4'
H H 0.0000 0.0000 'International Tables Vol C Tables 4.2.6.8 and 6.1.1.4'
N N 0.0061 0.0033 'International Tables Vol C Tables 4.2.6.8 and 6.1.1.4'
Si Si 0.0817 0.0704 'International Tables Vol C Tables 4.2.6.8 and 6.1.1.4'

loop_
_geom_angle_atom_site_label_1
_geom_angle_atom_site_label_2
_geom_angle_atom_site_label_3
_geom_angle
C13 Si1 C18 108.14(9)
C13 Si1 C24 105.91(9)
C18 Si1 C24 110.42(9)
C13 Si1 C21 105.88(8)
C18 Si1 C21 111.98(10)
C24 Si1 C21 114.05(10)
C17 Si2A C30A 105.81(13)
C17 Si2A C33A 108.0(4)
C30A Si2A C33A 114.7(3)
C17 Si2A C27A 109.20(14)
C30A Si2A C27A 107.27(18)
C33A Si2A C27A 111.6(3)
C17 Si2B C27B 109.66(19)
C17 Si2B C30B 102.90(19)
C27B Si2B C30B 112.5(3)
C17 Si2B C33B 106.6(5)
C27B Si2B C33B 110.3(4)
C30B Si2B C33B 114.4(5)
C44 N1 C47 119.01(15)
C44 N1 C50 121.84(16)
C47 N1 C50 116.07(15)
C56 N2 C62 120.37(15)
C56 N2 C59 120.04(15)
C62 N2 C59 115.33(14)
C2 C1 C12 165.49(17)
C1 C2 C3 170.10(17)
C15 C3 C4 123.32(14)
C15 C3 C2 123.25(15)
C4 C3 C2 113.42(14)
C5 C4 C3 171.40(17)
C4 C5 C6 167.38(17)
C65 C6 C5 125.24(15)
C65 C6 C7 125.03(15)
C5 C6 C7 109.73(14)
C8 C7 C6 167.26(17)
C7 C8 C9 168.30(17)
C38 C9 C10 122.55(15)
C38 C9 C8 124.29(14)
C10 C9 C8 113.15(14)
C11 C10 C9 172.50(17)
C10 C11 C12 167.96(17)
C78 C12 C11 125.30(15)
C78 C12 C1 125.21(15)
C11 C12 C1 109.49(13)
C14 C13 Si1 173.66(18)
C13 C14 C15 173.93(19)
C3 C15 C16 122.30(15)
C3 C15 C14 121.80(15)
C16 C15 C14 115.90(14)
C17 C16 C15 175.0(2)
C16 C17 Si2B 168.9(2)
C16 C17 Si2A 168.66(19)
C20 C18 C19 110.8(2)
C20 C18 Si1 114.12(18)
C19 C18 Si1 113.44(15)
C22 C21 C23 110.4(2)
C22 C21 Si1 114.24(14)
C23 C21 Si1 112.64(15)
C26 C24 C25 109.5(2)
C26 C24 Si1 114.13(15)
C25 C24 Si1 109.79(16)
C28A C27A C29A 108.9(4)
C28A C27A Si2A 110.6(3)
C29A C27A Si2A 115.3(3)
C31A C30A C32A 111.1(4)
C31A C30A Si2A 113.3(3)
C32A C30A Si2A 116.5(3)
C35A C33A C34A 109.8(7)
C35A C33A Si2A 115.0(4)
C34A C33A Si2A 114.0(6)
C28B C27B C29B 111.2(6)
C28B C27B Si2B 112.8(4)
C29B C27B Si2B 114.9(4)
C32B C30B C31B 109.7(5)
C32B C30B Si2B 115.9(5)
C31B C30B Si2B 112.4(4)
C34B C33B C35B 108.7(9)
C34B C33B Si2B 111.2(9)
C35B C33B Si2B 113.1(6)
C37 C36 C41 177.43(19)
C36 C37 C38 175.87(19)
C9 C38 C39 121.84(15)
C9 C38 C37 119.69(14)
C39 C38 C37 118.47(14)
C40 C39 C38 177.50(19)
C39 C40 C53 175.2(2)
C42 C41 C46 117.16(15)
C42 C41 C36 121.71(16)
C46 C41 C36 121.12(16)
C43 C42 C41 121.82(17)
C42 C43 C44 121.48(17)
N1 C44 C45 121.59(16)
N1 C44 C43 122.29(17)
C45 C44 C43 116.09(16)
C46 C45 C44 121.90(17)
C45 C46 C41 121.50(17)
N1 C47 C48 112.33(18)
N1 C47 C49 111.71(19)
C48 C47 C49 111.82(18)
N1 C50 C52 114.32(17)
N1 C50 C51 112.78(19)
C52 C50 C51 112.4(2)
C54 C53 C58 117.45(16)
C54 C53 C40 119.56(16)
C58 C53 C40 122.94(17)
C55 C54 C53 121.46(17)
C54 C55 C56 122.01(18)
N2 C56 C57 123.09(16)
N2 C56 C55 120.53(16)
C57 C56 C55 116.37(16)
C58 C57 C56 121.55(17)
C57 C58 C53 121.15(17)
N2 C59 C61 113.03(16)
N2 C59 C60 113.70(18)
C61 C59 C60 113.24(19)
N2 C62 C64 113.17(16)
N2 C62 C63 110.68(16)
C64 C62 C63 111.33(16)
C6 C65 C66 122.15(15)
C6 C65 C72 121.44(15)
C66 C65 C72 116.40(14)
C67 C66 C71 118.12(16)
C67 C66 C65 121.33(15)
C71 C66 C65 120.37(16)
C68 C67 C66 120.92(18)
C69 C68 C67 120.31(19)
C70 C69 C68 119.63(18)
C69 C70 C71 120.52(18)
C70 C71 C66 120.49(18)
C77 C72 C73 118.84(16)
C77 C72 C65 121.42(16)
C73 C72 C65 119.67(16)
C74 C73 C72 120.35(18)
C75 C74 C73 119.99(19)
C74 C75 C76 120.43(18)
C75 C76 C77 119.94(19)
C72 C77 C76 120.44(18)
C12 C78 C79 120.84(15)
C12 C78 C85 122.89(15)
C79 C78 C85 116.24(14)
C80 C79 C84 118.29(18)
C80 C79 C78 120.96(16)
C84 C79 C78 120.47(18)
C79 C80 C81 120.8(2)
C82 C81 C80 119.8(2)
C83 C82 C81 120.1(2)
C82 C83 C84 120.5(2)
C83 C84 C79 120.4(2)
C90 C85 C86 117.95(17)
C90 C85 C78 121.50(17)
C86 C85 C78 120.43(17)
C87 C86 C85 120.4(2)
C88 C87 C86 120.9(2)
C87 C88 C89 119.61(19)
C88 C89 C90 120.8(2)
C89 C90 C85 120.4(2)

loop_
_geom_bond_atom_site_label_1
_geom_bond_atom_site_label_2
_geom_bond_distance
Si1 C13 1.8392(19)
Si1 C18 1.876(2)
Si1 C24 1.878(2)
Si1 C21 1.894(2)
Si2A C17 1.877(2)
Si2A C30A 1.880(4)
Si2A C33A 1.882(6)
Si2A C27A 1.890(4)
Si2B C17 1.835(3)
Si2B C27B 1.869(6)
Si2B C30B 1.870(5)
Si2B C33B 1.886(7)
N1 C44 1.385(2)
N1 C47 1.474(3)
N1 C50 1.476(2)
N2 C56 1.387(2)
N2 C62 1.471(2)
N2 C59 1.481(2)
C1 C2 1.200(2)
C1 C12 1.439(2)
C2 C3 1.429(2)
C3 C15 1.375(2)
C3 C4 1.429(2)
C4 C5 1.202(2)
C5 C6 1.437(2)
C6 C65 1.364(2)
C6 C7 1.443(2)
C7 C8 1.200(2)
C8 C9 1.430(2)
C9 C38 1.375(2)
C9 C10 1.426(2)
C10 C11 1.202(2)
C11 C12 1.436(2)
C12 C78 1.365(2)
C13 C14 1.204(2)
C14 C15 1.430(2)
C15 C16 1.426(2)
C16 C17 1.201(2)
C18 C20 1.514(3)
C18 C19 1.519(3)
C21 C22 1.517(3)
C21 C23 1.538(3)
C24 C26 1.522(3)
C24 C25 1.543(3)
C27A C28A 1.529(7)
C27A C29A 1.531(6)
C30A C31A 1.520(5)
C30A C32A 1.542(6)
C33A C35A 1.511(9)
C33A C34A 1.525(10)
C27B C28B 1.524(10)
C27B C29B 1.536(8)
C30B C32B 1.536(10)
C30B C31B 1.552(8)
C33B C34B 1.534(14)
C33B C35B 1.545(13)
C36 C37 1.197(2)
C36 C41 1.428(2)
C37 C38 1.425(2)
C38 C39 1.414(2)
C39 C40 1.206(2)
C40 C53 1.424(2)
C41 C42 1.384(2)
C41 C46 1.394(2)
C42 C43 1.373(2)
C43 C44 1.407(3)
C44 C45 1.401(3)
C45 C46 1.369(2)
C47 C48 1.516(3)
C47 C49 1.518(3)
C50 C52 1.511(3)
C50 C51 1.523(3)
C53 C54 1.391(3)
C53 C58 1.394(2)
C54 C55 1.364(3)
C55 C56 1.404(2)
C56 C57 1.398(3)
C57 C58 1.381(2)
C59 C61 1.518(3)
C59 C60 1.526(3)
C62 C64 1.519(3)
C62 C63 1.524(3)
C65 C66 1.480(2)
C65 C72 1.490(2)
C66 C67 1.389(3)
C66 C71 1.396(2)
C67 C68 1.380(3)
C68 C69 1.378(3)
C69 C70 1.372(3)
C70 C71 1.385(3)
C72 C77 1.386(3)
C72 C73 1.395(2)
C73 C74 1.391(3)
C74 C75 1.368(3)
C75 C76 1.381(3)
C76 C77 1.389(2)
C78 C79 1.481(2)
C78 C85 1.483(2)
C79 C80 1.383(3)
C79 C84 1.396(3)
C80 C81 1.390(3)
C81 C82 1.374(4)
C82 C83 1.367(4)
C83 C84 1.380(3)
C85 C90 1.398(3)
C85 C86 1.398(3)
C86 C87 1.385(3)
C87 C88 1.366(3)
C88 C89 1.369(3)
C89 C90 1.387(3)

loop_
_geom_torsion_atom_site_label_1
_geom_torsion_atom_site_label_2
_geom_torsion_atom_site_label_3
_geom_torsion_atom_site_label_4
_geom_torsion
C12 C1 C2 C3 16.1(17)
C1 C2 C3 C15 162.4(10)
C1 C2 C3 C4 -16.7(11)
C15 C3 C4 C5 177.1(12)
C2 C3 C4 C5 -3.7(13)
C3 C4 C5 C6 32.6(19)
C4 C5 C6 C65 162.5(8)
C4 C5 C6 C7 -17.5(9)
C65 C6 C7 C8 172.8(8)
C5 C6 C7 C8 -7.1(9)
C6 C7 C8 C9 6.5(16)
C7 C8 C9 C38 169.7(9)
C7 C8 C9 C10 -9.1(10)
C38 C9 C10 C11 -174.2(14)
C8 C9 C10 C11 4.7(15)
C9 C10 C11 C12 25(2)
C10 C11 C12 C78 161.5(8)
C10 C11 C12 C1 -19.0(10)
C2 C1 C12 C78 171.5(7)
C2 C1 C12 C11 -8.0(8)
C18 Si1 C13 C14 -172.3(15)
C24 Si1 C13 C14 -53.9(15)
C21 Si1 C13 C14 67.5(15)
Si1 C13 C14 C15 -41(3)
C4 C3 C15 C16 5.2(3)
C2 C3 C15 C16 -173.86(17)
C4 C3 C15 C14 -175.05(17)
C2 C3 C15 C14 5.9(3)
C13 C14 C15 C3 156.6(18)
C13 C14 C15 C16 -24(2)
C3 C15 C16 C17 137(2)
C14 C15 C16 C17 -43(2)
C15 C16 C17 Si2B 108(2)
C15 C16 C17 Si2A -95(2)
C27B Si2B C17 C16 1.8(10)
C30B Si2B C17 C16 121.7(10)
C33B Si2B C17 C16 -117.5(11)
C30A Si2A C17 C16 -105.6(10)
C33A Si2A C17 C16 131.1(10)
C27A Si2A C17 C16 9.6(10)
C13 Si1 C18 C20 -179.3(2)
C24 Si1 C18 C20 65.3(2)
C21 Si1 C18 C20 -63.0(2)
C13 Si1 C18 C19 -51.1(2)
C24 Si1 C18 C19 -166.56(19)
C21 Si1 C18 C19 65.2(2)
C13 Si1 C21 C22 -34.1(2)
C18 Si1 C21 C22 -151.78(17)
C24 Si1 C21 C22 81.90(19)
C13 Si1 C21 C23 -161.14(17)
C18 Si1 C21 C23 81.22(19)
C24 Si1 C21 C23 -45.1(2)
C13 Si1 C24 C26 67.18(19)
C18 Si1 C24 C26 -175.97(17)
C21 Si1 C24 C26 -48.8(2)
C13 Si1 C24 C25 -56.13(18)
C18 Si1 C24 C25 60.72(19)
C21 Si1 C24 C25 -172.15(16)
C17 Si2A C27A C28A -50.7(4)
C30A Si2A C27A C28A 63.5(4)
C33A Si2A C27A C28A -170.0(5)
C17 Si2A C27A C29A 73.5(3)
C30A Si2A C27A C29A -172.3(3)
C33A Si2A C27A C29A -45.8(5)
C17 Si2A C30A C31A -179.0(3)
C33A Si2A C30A C31A -60.2(5)
C27A Si2A C30A C31A 64.5(3)
C17 Si2A C30A C32A -48.2(3)
C33A Si2A C30A C32A 70.7(5)
C27A Si2A C30A C32A -164.7(3)
C17 Si2A C33A C35A 83.8(7)
C30A Si2A C33A C35A -33.9(9)
C27A Si2A C33A C35A -156.2(6)
C17 Si2A C33A C34A -44.2(7)
C30A Si2A C33A C34A -161.9(6)
C27A Si2A C33A C34A 75.8(8)
C17 Si2B C27B C28B 66.7(5)
C30B Si2B C27B C28B -47.2(5)
C33B Si2B C27B C28B -176.3(7)
C17 Si2B C27B C29B -164.5(4)
C30B Si2B C27B C29B 81.6(5)
C33B Si2B C27B C29B -47.5(7)
C17 Si2B C30B C32B 44.9(5)
C27B Si2B C30B C32B 162.8(5)
C33B Si2B C30B C32B -70.3(6)
C17 Si2B C30B C31B 172.2(5)
C27B Si2B C30B C31B -69.9(6)
C33B Si2B C30B C31B 57.0(7)
C17 Si2B C33B C34B 65.9(9)
C27B Si2B C33B C34B -53.1(10)
C30B Si2B C33B C34B 178.9(7)
C17 Si2B C33B C35B -56.8(10)
C27B Si2B C33B C35B -175.7(7)
C30B Si2B C33B C35B 56.2(10)
C41 C36 C37 C38 -2(7)
C10 C9 C38 C39 -178.59(16)
C8 C9 C38 C39 2.6(3)
C10 C9 C38 C37 0.7(3)
C8 C9 C38 C37 -178.05(17)
C36 C37 C38 C9 -55(3)
C36 C37 C38 C39 124(3)
C9 C38 C39 C40 119(5)
C37 C38 C39 C40 -60(5)
C38 C39 C40 C53 -75(5)
C37 C36 C41 C42 94(5)
C37 C36 C41 C46 -84(4)
C46 C41 C42 C43 0.5(3)
C36 C41 C42 C43 -177.95(17)
C41 C42 C43 C44 1.6(3)
C47 N1 C44 C45 164.35(17)
C50 N1 C44 C45 -36.3(3)
C47 N1 C44 C43 -13.5(3)
C50 N1 C44 C43 145.85(18)
C42 C43 C44 N1 175.60(18)
C42 C43 C44 C45 -2.4(3)
N1 C44 C45 C46 -176.83(17)
C43 C44 C45 C46 1.2(3)
C44 C45 C46 C41 0.9(3)
C42 C41 C46 C45 -1.7(3)
C36 C41 C46 C45 176.73(17)
C44 N1 C47 C48 92.0(2)
C50 N1 C47 C48 -68.5(2)
C44 N1 C47 C49 -141.42(19)
C50 N1 C47 C49 58.1(2)
C44 N1 C50 C52 -38.9(3)
C47 N1 C50 C52 121.0(2)
C44 N1 C50 C51 91.0(2)
C47 N1 C50 C51 -109.0(2)
C39 C40 C53 C54 -16(2)
C39 C40 C53 C58 161(2)
C58 C53 C54 C55 -0.2(3)
C40 C53 C54 C55 177.35(17)
C53 C54 C55 C56 0.5(3)
C62 N2 C56 C57 12.9(3)
C59 N2 C56 C57 -142.85(18)
C62 N2 C56 C55 -166.33(16)
C59 N2 C56 C55 37.9(2)
C54 C55 C56 N2 178.57(17)
C54 C55 C56 C57 -0.7(3)
N2 C56 C57 C58 -178.54(17)
C55 C56 C57 C58 0.7(3)
C56 C57 C58 C53 -0.5(3)
C54 C53 C58 C57 0.2(3)
C40 C53 C58 C57 -177.26(17)
C56 N2 C59 C61 42.9(2)
C62 N2 C59 C61 -114.02(18)
C56 N2 C59 C60 -88.0(2)
C62 N2 C59 C60 115.07(19)
C56 N2 C62 C64 -91.7(2)
C59 N2 C62 C64 65.1(2)
C56 N2 C62 C63 142.55(17)
C59 N2 C62 C63 -60.6(2)
C5 C6 C65 C66 12.6(3)
C7 C6 C65 C66 -167.27(16)
C5 C6 C65 C72 -168.64(16)
C7 C6 C65 C72 11.5(3)
C6 C65 C66 C67 41.9(3)
C72 C65 C66 C67 -136.88(17)
C6 C65 C66 C71 -143.16(18)
C72 C65 C66 C71 38.1(2)
C71 C66 C67 C68 -0.7(3)
C65 C66 C67 C68 174.33(18)
C66 C67 C68 C69 0.4(3)
C67 C68 C69 C70 0.5(3)
C68 C69 C70 C71 -1.2(3)
C69 C70 C71 C66 0.9(3)
C67 C66 C71 C70 0.1(3)
C65 C66 C71 C70 -175.02(17)
C6 C65 C72 C77 41.5(2)
C66 C65 C72 C77 -139.70(17)
C6 C65 C72 C73 -141.63(17)
C66 C65 C72 C73 37.2(2)
C77 C72 C73 C74 0.1(3)
C65 C72 C73 C74 -176.90(16)
C72 C73 C74 C75 0.5(3)
C73 C74 C75 C76 -0.5(3)
C74 C75 C76 C77 -0.2(3)
C73 C72 C77 C76 -0.7(3)
C65 C72 C77 C76 176.21(16)
C75 C76 C77 C72 0.8(3)
C11 C12 C78 C79 -167.40(17)
C1 C12 C78 C79 13.2(3)
C11 C12 C78 C85 10.7(3)
C1 C12 C78 C85 -168.71(17)
C12 C78 C79 C80 53.8(3)
C85 C78 C79 C80 -124.38(18)
C12 C78 C79 C84 -132.4(2)
C85 C78 C79 C84 49.4(2)
C84 C79 C80 C81 -2.2(3)
C78 C79 C80 C81 171.70(18)
C79 C80 C81 C82 1.7(3)
C80 C81 C82 C83 0.4(4)
C81 C82 C83 C84 -2.1(4)
C82 C83 C84 C79 1.6(4)
C80 C79 C84 C83 0.5(3)
C78 C79 C84 C83 -173.37(19)
C12 C78 C85 C90 37.4(3)
C79 C78 C85 C90 -144.41(17)
C12 C78 C85 C86 -146.61(18)
C79 C78 C85 C86 31.6(2)
C90 C85 C86 C87 0.5(3)
C78 C85 C86 C87 -175.59(17)
C85 C86 C87 C88 0.9(3)
C86 C87 C88 C89 -1.6(3)
C87 C88 C89 C90 0.8(3)
C88 C89 C90 C85 0.7(3)
C86 C85 C90 C89 -1.3(3)
C78 C85 C90 C89 174.75(17)
